data_7004374
loop_
_publ_author_name
'Gutsulyak, Dmitry V.'
'Osipov, Alexandr L.'
'Kuzmina, Lyudmila G.'
'Howard, Judith A. K.'
'Nikonov, Georgii I.'

_publ_section_title
;
 Unexpected effect of the ring on the extent of Si&#x22EF;H interligand
 interactions in half-sandwich silyl hydrides of ruthenium
;
_journal_issue 47
_journal_name_full 'Dalton Transactions'
_journal_page_first 6843
_journal_page_last 6850
_journal_paper_doi 10.1039/b806447d
_journal_year 2008
_chemical_formula_moiety 'C16 H34 Cl P Ru Si'
_chemical_formula_sum 'C16 H34 Cl P Ru Si'
_chemical_formula_weight 422.01
_chemical_name_common
;
(cyclopentadienyl)(triisopropylphosphine)(dimethylchlorosilyl)
 ruthenium dihydride
;
_chemical_name_systematic
;(cyclopentadienyl)(triisopropylphosphine)(dimethylchlorosilyl)
ruthenium dihydride
;
_space_group_IT_number 14
_symmetry_cell_setting monoclinic
_symmetry_space_group_name_Hall '-P 2yn'
_symmetry_space_group_name_H-M 'P 1 21/n 1'
_atom_sites_solution_hydrogens geom
_atom_sites_solution_primary direct
_atom_sites_solution_secondary difmap
_audit_creation_method SHELXL-97
_cell_angle_alpha 90.00
_cell_angle_beta 94.1670(10)
_cell_angle_gamma 90.00
_cell_formula_units_Z 4
_cell_length_a 9.4433(2)
_cell_length_b 15.4953(4)
_cell_length_c 13.8057(4)
_cell_measurement_reflns_used 7705
_cell_measurement_theta_max 30.011
_cell_measurement_theta_min 2.520
_cell_volume 2014.80(9)
_computing_structure_refinement 'SHELXL-97 (Sheldrick, 1997)'
_computing_structure_solution 'SHELXS-97 (Sheldrick, 1990)'
_diffrn_ambient_temperature 123(2)
_diffrn_measured_fraction_theta_full 0.998
_diffrn_measured_fraction_theta_max 0.998
_diffrn_measurement_device_type 'Bruker SMART-1K'
_diffrn_measurement_method \w
_diffrn_radiation_monochromator graphite
_diffrn_radiation_source 'fine-focus sealed tube'
_diffrn_radiation_type MoK\a
_diffrn_radiation_wavelength 0.71073
_diffrn_reflns_av_R_equivalents 0.0343
_diffrn_reflns_av_sigmaI/netI 0.0392
_diffrn_reflns_limit_h_max 12
_diffrn_reflns_limit_h_min -11
_diffrn_reflns_limit_k_max 20
_diffrn_reflns_limit_k_min -20
_diffrn_reflns_limit_l_max 18
_diffrn_reflns_limit_l_min -15
_diffrn_reflns_number 14596
_diffrn_reflns_theta_full 28.00
_diffrn_reflns_theta_max 28.00
_diffrn_reflns_theta_min 2.53
_diffrn_standards_decay_% 0
_diffrn_standards_interval_time 0
_diffrn_standards_number 0
_exptl_absorpt_coefficient_mu 1.041
_exptl_absorpt_correction_T_max 0.9595
_exptl_absorpt_correction_T_min 0.8348
_exptl_absorpt_correction_type multi-scan
_exptl_absorpt_process_details 'SADABS (Bruker, 2004)'
_exptl_crystal_colour yellow
_exptl_crystal_density_diffrn 1.391
_exptl_crystal_density_method 'not measured'
_exptl_crystal_description block
_exptl_crystal_F_000 880
_exptl_crystal_size_max 0.18
_exptl_crystal_size_mid 0.12
_exptl_crystal_size_min 0.04
_refine_diff_density_max 0.546
_refine_diff_density_min -0.391
_refine_diff_density_rms 0.081
_refine_ls_extinction_method none
_refine_ls_goodness_of_fit_ref 1.032
_refine_ls_hydrogen_treatment mixed
_refine_ls_matrix_type full
_refine_ls_number_parameters 208
_refine_ls_number_reflns 4851
_refine_ls_number_restraints 0
_refine_ls_restrained_S_all 1.032
_refine_ls_R_factor_all 0.0458
_refine_ls_R_factor_gt 0.0311
_refine_ls_shift/su_max 0.000
_refine_ls_shift/su_mean 0.000
_refine_ls_structure_factor_coef Fsqd
_refine_ls_weighting_details 'calc w=1/[\s^2^(Fo^2^)+(0.0273P)^2^+1.0962P] where P=(Fo^2^+2Fc^2^)/3'
_refine_ls_weighting_scheme calc
_refine_ls_wR_factor_gt 0.0624
_refine_ls_wR_factor_ref 0.0653
_reflns_number_gt 3970
_reflns_number_total 4851
_reflns_threshold_expression I>2\s(I)
_cod_data_source_file b806447d.txt
_cod_data_source_block 3f
_cod_original_sg_symbol_H-M 'P 1 2(1)/n 1'
_cod_database_code 7004374

loop_
_symmetry_equiv_pos_as_xyz
'x, y, z'
'-x+1/2, y+1/2, -z+1/2'
'-x, -y, -z'
'x-1/2, -y-1/2, z-1/2'

loop_
_atom_site_label
_atom_site_type_symbol
_atom_site_fract_x
_atom_site_fract_y
_atom_site_fract_z
_atom_site_U_iso_or_equiv
_atom_site_adp_type
_atom_site_occupancy
_atom_site_symmetry_multiplicity
_atom_site_calc_flag
_atom_site_refinement_flags
_atom_site_disorder_assembly
_atom_site_disorder_group
Ru1 Ru 0.52274(2) 0.010498(11) 0.268349(14) 0.01440(6) Uani 1 1 d . A .
P1 P 0.40686(7) 0.13021(4) 0.20269(5) 0.01601(13) Uani 1 1 d . . .
Si1 Si 0.75859(7) 0.04966(4) 0.30924(5) 0.01930(15) Uani 1 1 d . . .
Cl1 Cl 0.9090(2) -0.02346(13) 0.23273(17) 0.0309(4) Uani 0.838(4) 1 d P A 1
C6 C 0.8250(13) 0.0257(8) 0.4388(8) 0.031(2) Uani 0.838(4) 1 d P A 1
H6A H 0.9242 0.0441 0.4494 0.047 Uiso 0.838(4) 1 calc PR A 1
H6B H 0.8183 -0.0364 0.4508 0.047 Uiso 0.838(4) 1 calc PR A 1
H6C H 0.7670 0.0570 0.4832 0.047 Uiso 0.838(4) 1 calc PR A 1
Cl1A Cl 0.8065(17) 0.0124(12) 0.4576(13) 0.034(3) Uani 0.162(4) 1 d P A 2
C6A C 0.878(4) -0.032(3) 0.248(4) 0.034(11) Uani 0.162(4) 1 d P A 2
H6AA H 0.9780 -0.0171 0.2639 0.051 Uiso 0.162(4) 1 calc PR A 2
H6AB H 0.8574 -0.0298 0.1775 0.051 Uiso 0.162(4) 1 calc PR A 2
H6AC H 0.8595 -0.0901 0.2716 0.051 Uiso 0.162(4) 1 calc PR A 2
C1 C 0.3748(3) -0.09700(16) 0.2166(2) 0.0282(6) Uani 1 1 d . . .
H1A H 0.3109 -0.0971 0.1556 0.034 Uiso 1 1 calc R A .
C2 C 0.5155(3) -0.13030(15) 0.2276(2) 0.0283(6) Uani 1 1 d . A .
H2A H 0.5679 -0.1577 0.1752 0.034 Uiso 1 1 calc R . .
C3 C 0.5650(3) -0.12351(16) 0.3270(2) 0.0291(6) Uani 1 1 d . . .
H3A H 0.6578 -0.1454 0.3567 0.035 Uiso 1 1 calc R A .
C4 C 0.4540(3) -0.08642(16) 0.3783(2) 0.0285(6) Uani 1 1 d . A .
H4A H 0.4557 -0.0775 0.4501 0.034 Uiso 1 1 calc R . .
C5 C 0.3375(3) -0.06967(15) 0.3101(2) 0.0267(6) Uani 1 1 d . A .
H5A H 0.2428 -0.0469 0.3258 0.032 Uiso 1 1 calc R . .
C7 C 0.8226(3) 0.16316(17) 0.2915(2) 0.0319(7) Uani 1 1 d . A .
H7A H 0.9237 0.1670 0.3127 0.048 Uiso 1 1 calc R . .
H7B H 0.7687 0.2030 0.3299 0.048 Uiso 1 1 calc R . .
H7C H 0.8087 0.1786 0.2226 0.048 Uiso 1 1 calc R . .
C8 C 0.5149(3) 0.20783(16) 0.1355(2) 0.0245(6) Uani 1 1 d . . .
H8A H 0.5857 0.2322 0.1856 0.029 Uiso 1 1 calc R . .
C9 C 0.6041(3) 0.16773(18) 0.0579(2) 0.0345(7) Uani 1 1 d . . .
H9A H 0.6566 0.2133 0.0268 0.052 Uiso 1 1 calc R . .
H9B H 0.5412 0.1383 0.0089 0.052 Uiso 1 1 calc R . .
H9C H 0.6713 0.1260 0.0887 0.052 Uiso 1 1 calc R . .
C10 C 0.4339(3) 0.28640(18) 0.0916(2) 0.0374(7) Uani 1 1 d . . .
H10A H 0.4991 0.3231 0.0580 0.056 Uiso 1 1 calc R . .
H10B H 0.3939 0.3195 0.1436 0.056 Uiso 1 1 calc R . .
H10C H 0.3570 0.2667 0.0454 0.056 Uiso 1 1 calc R . .
C11 C 0.3297(3) 0.20240(15) 0.29334(18) 0.0209(5) Uani 1 1 d . . .
H11A H 0.2670 0.2450 0.2567 0.025 Uiso 1 1 calc R . .
C12 C 0.4417(3) 0.25355(16) 0.3563(2) 0.0273(6) Uani 1 1 d . . .
H12A H 0.3943 0.2899 0.4022 0.041 Uiso 1 1 calc R . .
H12B H 0.4962 0.2900 0.3145 0.041 Uiso 1 1 calc R . .
H12C H 0.5060 0.2133 0.3923 0.041 Uiso 1 1 calc R . .
C13 C 0.2371(3) 0.15026(17) 0.35823(19) 0.0271(6) Uani 1 1 d . . .
H13A H 0.1973 0.1887 0.4056 0.041 Uiso 1 1 calc R . .
H13B H 0.2949 0.1057 0.3925 0.041 Uiso 1 1 calc R . .
H13C H 0.1598 0.1229 0.3182 0.041 Uiso 1 1 calc R . .
C14 C 0.2455(3) 0.09826(17) 0.12382(19) 0.0245(6) Uani 1 1 d . . .
H14A H 0.2009 0.0502 0.1591 0.029 Uiso 1 1 calc R . .
C15 C 0.2854(3) 0.0589(2) 0.0268(2) 0.0394(7) Uani 1 1 d . . .
H15A H 0.1987 0.0431 -0.0126 0.059 Uiso 1 1 calc R . .
H15B H 0.3437 0.0073 0.0398 0.059 Uiso 1 1 calc R . .
H15C H 0.3391 0.1013 -0.0084 0.059 Uiso 1 1 calc R . .
C16 C 0.1273(3) 0.1656(2) 0.1039(2) 0.0349(7) Uani 1 1 d . . .
H16A H 0.0502 0.1403 0.0617 0.052 Uiso 1 1 calc R . .
H16C H 0.1657 0.2160 0.0718 0.052 Uiso 1 1 calc R . .
H16D H 0.0906 0.1834 0.1654 0.052 Uiso 1 1 calc R . .
H1 H 0.560(3) 0.077(2) 0.346(2) 0.048(10) Uiso 1 1 d . A .
H2 H 0.617(4) 0.029(2) 0.188(3) 0.056(11) Uiso 1 1 d . A .

loop_
_atom_site_aniso_label
_atom_site_aniso_U_11
_atom_site_aniso_U_22
_atom_site_aniso_U_33
_atom_site_aniso_U_23
_atom_site_aniso_U_13
_atom_site_aniso_U_12
Ru1 0.01480(9) 0.01069(9) 0.01777(10) 0.00086(8) 0.00170(6) 0.00025(7)
P1 0.0185(3) 0.0149(3) 0.0148(3) 0.0003(2) 0.0016(2) 0.0035(2)
Si1 0.0144(3) 0.0201(3) 0.0234(4) 0.0001(3) 0.0011(3) 0.0017(2)
Cl1 0.0193(9) 0.0341(6) 0.0399(10) -0.0054(6) 0.0056(6) 0.0074(5)
C6 0.024(3) 0.037(4) 0.031(5) -0.005(3) -0.006(3) -0.001(2)
Cl1A 0.023(4) 0.052(6) 0.028(5) 0.005(4) -0.004(3) 0.004(4)
C6A 0.009(17) 0.06(2) 0.034(16) 0.013(12) 0.017(11) 0.011(12)
C1 0.0340(15) 0.0149(12) 0.0346(16) -0.0007(11) -0.0043(12) -0.0082(10)
C2 0.0391(16) 0.0123(12) 0.0343(16) -0.0011(11) 0.0076(13) -0.0006(10)
C3 0.0335(15) 0.0148(12) 0.0386(17) 0.0081(11) -0.0001(13) 0.0001(10)
C4 0.0410(17) 0.0179(12) 0.0274(15) 0.0061(11) 0.0075(12) -0.0058(11)
C5 0.0226(13) 0.0172(12) 0.0411(17) 0.0032(11) 0.0076(12) -0.0064(10)
C7 0.0183(13) 0.0241(13) 0.053(2) -0.0004(13) 0.0009(13) -0.0039(10)
C8 0.0327(15) 0.0177(12) 0.0238(14) 0.0060(10) 0.0067(11) 0.0032(10)
C9 0.0459(18) 0.0301(15) 0.0298(16) 0.0094(12) 0.0185(14) 0.0073(13)
C10 0.0471(19) 0.0252(14) 0.0408(18) 0.0146(13) 0.0106(14) 0.0085(13)
C11 0.0228(13) 0.0181(11) 0.0219(13) -0.0040(10) 0.0030(10) 0.0079(9)
C12 0.0337(16) 0.0206(13) 0.0276(15) -0.0077(11) 0.0029(12) 0.0011(10)
C13 0.0250(14) 0.0326(14) 0.0245(14) -0.0065(11) 0.0075(11) 0.0034(11)
C14 0.0241(14) 0.0282(14) 0.0204(13) -0.0023(11) -0.0044(10) 0.0052(10)
C15 0.0425(19) 0.0499(19) 0.0244(16) -0.0120(14) -0.0074(13) 0.0079(14)
C16 0.0270(15) 0.0437(17) 0.0325(17) -0.0018(13) -0.0078(12) 0.0118(13)

loop_
_atom_type_symbol
_atom_type_description
_atom_type_scat_dispersion_real
_atom_type_scat_dispersion_imag
_atom_type_scat_source
C C 0.0033 0.0016 'International Tables Vol C Tables 4.2.6.8 and 6.1.1.4'
H H 0.0000 0.0000 'International Tables Vol C Tables 4.2.6.8 and 6.1.1.4'
Si Si 0.0817 0.0704 'International Tables Vol C Tables 4.2.6.8 and 6.1.1.4'
P P 0.1023 0.0942 'International Tables Vol C Tables 4.2.6.8 and 6.1.1.4'
Cl Cl 0.1484 0.1585 'International Tables Vol C Tables 4.2.6.8 and 6.1.1.4'
Ru Ru -1.2594 0.8363 'International Tables Vol C Tables 4.2.6.8 and 6.1.1.4'

loop_
_geom_angle_atom_site_label_1
_geom_angle_atom_site_label_2
_geom_angle_atom_site_label_3
_geom_angle
_geom_angle_site_symmetry_1
_geom_angle_site_symmetry_3
_geom_angle_publ_flag
C2 Ru1 C3 36.78(10) . . ?
C2 Ru1 C5 61.34(10) . . ?
C3 Ru1 C5 61.36(10) . . ?
C2 Ru1 C1 36.80(10) . . ?
C3 Ru1 C1 61.51(10) . . ?
C5 Ru1 C1 36.87(10) . . ?
C2 Ru1 C4 61.33(10) . . ?
C3 Ru1 C4 36.83(10) . . ?
C5 Ru1 C4 36.62(10) . . ?
C1 Ru1 C4 61.41(10) . . ?
C2 Ru1 P1 132.53(8) . . ?
C3 Ru1 P1 161.63(8) . . ?
C5 Ru1 P1 100.89(7) . . ?
C1 Ru1 P1 101.78(7) . . ?
C4 Ru1 P1 130.28(7) . . ?
C2 Ru1 Si1 108.83(8) . . ?
C3 Ru1 Si1 90.67(8) . . ?
C5 Ru1 Si1 145.56(8) . . ?
C1 Ru1 Si1 145.61(7) . . ?
C4 Ru1 Si1 108.95(8) . . ?
P1 Ru1 Si1 107.62(2) . . ?
C2 Ru1 H1 147.1(12) . . ?
C3 Ru1 H1 110.3(12) . . ?
C5 Ru1 H1 109.8(12) . . ?
C1 Ru1 H1 146.6(12) . . ?
C4 Ru1 H1 92.3(12) . . ?
P1 Ru1 H1 79.0(12) . . ?
Si1 Ru1 H1 58.9(12) . . ?
C2 Ru1 H2 90.4(13) . . ?
C3 Ru1 H2 110.0(13) . . ?
C5 Ru1 H2 143.8(13) . . ?
C1 Ru1 H2 107.0(13) . . ?
C4 Ru1 H2 146.8(13) . . ?
P1 Ru1 H2 81.2(13) . . ?
Si1 Ru1 H2 61.6(13) . . ?
H1 Ru1 H2 106.1(18) . . ?
C11 P1 C8 101.61(11) . . ?
C11 P1 C14 101.98(11) . . ?
C8 P1 C14 109.40(13) . . ?
C11 P1 Ru1 114.58(8) . . ?
C8 P1 Ru1 116.91(8) . . ?
C14 P1 Ru1 111.02(8) . . ?
C7 Si1 C6 102.7(4) . . ?
C7 Si1 C6A 110.6(12) . . ?
C6 Si1 C6A 97.0(17) . . ?
C7 Si1 H1 98.6(9) . . ?
C6 Si1 H1 93.0(10) . . ?
C6A Si1 H1 146.1(16) . . ?
C7 Si1 H2 103.5(9) . . ?
C6 Si1 H2 151.3(10) . . ?
C6A Si1 H2 84.8(19) . . ?
H1 Si1 H2 71.5(14) . . ?
C7 Si1 Cl1A 109.2(5) . . ?
C6 Si1 Cl1A 8.2(7) . . ?
C6A Si1 Cl1A 98.8(17) . . ?
H1 Si1 Cl1A 87.2(10) . . ?
H2 Si1 Cl1A 143.2(10) . . ?
C7 Si1 Cl1 101.44(11) . . ?
C6 Si1 Cl1 100.1(4) . . ?
C6A Si1 Cl1 9.2(12) . . ?
H1 Si1 Cl1 152.9(9) . . ?
H2 Si1 Cl1 86.2(9) . . ?
Cl1A Si1 Cl1 103.1(5) . . ?
C7 Si1 Ru1 121.37(9) . . ?
C6 Si1 Ru1 115.0(3) . . ?
C6A Si1 Ru1 107.5(15) . . ?
H1 Si1 Ru1 39.8(9) . . ?
H2 Si1 Ru1 39.0(9) . . ?
Cl1A Si1 Ru1 107.0(4) . . ?
Cl1 Si1 Ru1 113.32(6) . . ?
Si1 C6 H6A 109.5 . . ?
Si1 C6 H6B 109.5 . . ?
H6A C6 H6B 109.5 . . ?
Si1 C6 H6C 109.5 . . ?
H6A C6 H6C 109.5 . . ?
H6B C6 H6C 109.5 . . ?
Si1 C6A H6AA 109.5 . . ?
Si1 C6A H6AB 109.5 . . ?
H6AA C6A H6AB 109.5 . . ?
Si1 C6A H6AC 109.5 . . ?
H6AA C6A H6AC 109.5 . . ?
H6AB C6A H6AC 109.5 . . ?
C2 C1 C5 107.5(3) . . ?
C2 C1 Ru1 71.46(15) . . ?
C5 C1 Ru1 71.48(14) . . ?
C2 C1 H1A 126.1 . . ?
C5 C1 H1A 126.1 . . ?
Ru1 C1 H1A 126.1 . . ?
C3 C2 C1 108.3(2) . . ?
C3 C2 Ru1 71.65(15) . . ?
C1 C2 Ru1 71.73(14) . . ?
C3 C2 H2A 125.8 . . ?
C1 C2 H2A 125.8 . . ?
Ru1 C2 H2A 125.8 . . ?
C2 C3 C4 107.9(3) . . ?
C2 C3 Ru1 71.57(14) . . ?
C4 C3 Ru1 71.95(14) . . ?
C2 C3 H3A 126.0 . . ?
C4 C3 H3A 126.0 . . ?
Ru1 C3 H3A 126.0 . . ?
C5 C4 C3 107.8(3) . . ?
C5 C4 Ru1 71.33(14) . . ?
C3 C4 Ru1 71.22(15) . . ?
C5 C4 H4A 126.0 . . ?
C3 C4 H4A 126.0 . . ?
Ru1 C4 H4A 126.0 . . ?
C4 C5 C1 108.4(2) . . ?
C4 C5 Ru1 72.04(15) . . ?
C1 C5 Ru1 71.65(14) . . ?
C4 C5 H5A 125.7 . . ?
C1 C5 H5A 125.7 . . ?
Ru1 C5 H5A 125.7 . . ?
Si1 C7 H7A 109.5 . . ?
Si1 C7 H7B 109.5 . . ?
H7A C7 H7B 109.5 . . ?
Si1 C7 H7C 109.5 . . ?
H7A C7 H7C 109.5 . . ?
H7B C7 H7C 109.5 . . ?
C10 C8 C9 109.1(2) . . ?
C10 C8 P1 115.52(19) . . ?
C9 C8 P1 115.58(18) . . ?
C10 C8 H8A 105.2 . . ?
C9 C8 H8A 105.2 . . ?
P1 C8 H8A 105.2 . . ?
C8 C9 H9A 109.5 . . ?
C8 C9 H9B 109.5 . . ?
H9A C9 H9B 109.5 . . ?
C8 C9 H9C 109.5 . . ?
H9A C9 H9C 109.5 . . ?
H9B C9 H9C 109.5 . . ?
C8 C10 H10A 109.5 . . ?
C8 C10 H10B 109.5 . . ?
H10A C10 H10B 109.5 . . ?
C8 C10 H10C 109.5 . . ?
H10A C10 H10C 109.5 . . ?
H10B C10 H10C 109.5 . . ?
C13 C11 C12 109.9(2) . . ?
C13 C11 P1 110.14(16) . . ?
C12 C11 P1 113.70(17) . . ?
C13 C11 H11A 107.6 . . ?
C12 C11 H11A 107.6 . . ?
P1 C11 H11A 107.6 . . ?
C11 C12 H12A 109.5 . . ?
C11 C12 H12B 109.5 . . ?
H12A C12 H12B 109.5 . . ?
C11 C12 H12C 109.5 . . ?
H12A C12 H12C 109.5 . . ?
H12B C12 H12C 109.5 . . ?
C11 C13 H13A 109.5 . . ?
C11 C13 H13B 109.5 . . ?
H13A C13 H13B 109.5 . . ?
C11 C13 H13C 109.5 . . ?
H13A C13 H13C 109.5 . . ?
H13B C13 H13C 109.5 . . ?
C16 C14 C15 109.4(2) . . ?
C16 C14 P1 118.28(19) . . ?
C15 C14 P1 111.66(19) . . ?
C16 C14 H14A 105.5 . . ?
C15 C14 H14A 105.5 . . ?
P1 C14 H14A 105.5 . . ?
C14 C15 H15A 109.5 . . ?
C14 C15 H15B 109.5 . . ?
H15A C15 H15B 109.5 . . ?
C14 C15 H15C 109.5 . . ?
H15A C15 H15C 109.5 . . ?
H15B C15 H15C 109.5 . . ?
C14 C16 H16A 109.5 . . ?
C14 C16 H16C 109.5 . . ?
H16A C16 H16C 109.5 . . ?
C14 C16 H16D 109.5 . . ?
H16A C16 H16D 109.5 . . ?
H16C C16 H16D 109.5 . . ?

loop_
_geom_bond_atom_site_label_1
_geom_bond_atom_site_label_2
_geom_bond_distance
_geom_bond_site_symmetry_2
_geom_bond_publ_flag
Ru1 C2 2.253(2) . ?
Ru1 C3 2.254(2) . ?
Ru1 C5 2.254(2) . ?
Ru1 C1 2.257(2) . ?
Ru1 C4 2.264(3) . ?
Ru1 P1 2.3056(6) . ?
Ru1 Si1 2.3377(7) . ?
Ru1 H1 1.51(3) . ?
Ru1 H2 1.50(3) . ?
P1 C11 1.865(2) . ?
P1 C8 1.867(3) . ?
P1 C14 1.874(3) . ?
Si1 C7 1.881(3) . ?
Si1 C6 1.888(11) . ?
Si1 C6A 1.93(4) . ?
Si1 H1 2.02(3) . ?
Si1 H2 2.09(4) . ?
Si1 Cl1A 2.145(16) . ?
Si1 Cl1 2.153(2) . ?
C6 H6A 0.9800 . ?
C6 H6B 0.9800 . ?
C6 H6C 0.9800 . ?
C6A H6AA 0.9800 . ?
C6A H6AB 0.9800 . ?
C6A H6AC 0.9800 . ?
C1 C2 1.423(4) . ?
C1 C5 1.427(4) . ?
C1 H1A 1.0000 . ?
C2 C3 1.422(4) . ?
C2 H2A 1.0000 . ?
C3 C4 1.427(4) . ?
C3 H3A 1.0000 . ?
C4 C5 1.419(4) . ?
C4 H4A 1.0000 . ?
C5 H5A 1.0000 . ?
C7 H7A 0.9800 . ?
C7 H7B 0.9800 . ?
C7 H7C 0.9800 . ?
C8 C10 1.538(4) . ?
C8 C9 1.541(4) . ?
C8 H8A 1.0000 . ?
C9 H9A 0.9800 . ?
C9 H9B 0.9800 . ?
C9 H9C 0.9800 . ?
C10 H10A 0.9800 . ?
C10 H10B 0.9800 . ?
C10 H10C 0.9800 . ?
C11 C13 1.528(4) . ?
C11 C12 1.539(4) . ?
C11 H11A 1.0000 . ?
C12 H12A 0.9800 . ?
C12 H12B 0.9800 . ?
C12 H12C 0.9800 . ?
C13 H13A 0.9800 . ?
C13 H13B 0.9800 . ?
C13 H13C 0.9800 . ?
C14 C16 1.538(4) . ?
C14 C15 1.544(4) . ?
C14 H14A 1.0000 . ?
C15 H15A 0.9800 . ?
C15 H15B 0.9800 . ?
C15 H15C 0.9800 . ?
C16 H16A 0.9800 . ?
C16 H16C 0.9800 . ?
C16 H16D 0.9800 . ?
